data_2208217
loop_
_publ_author_name
'Yue-Peng Cai'
'Feng Sun'
'Li-Cai Zhu'
'Qiong-Yan Yu'
'Mao-Sheng Liu'

_publ_section_title
;
 2,2'-Dithiodisalicylic acid dimethylformamide disolvate
;
_journal_coeditor_code XU6078
_journal_issue 2
_journal_name_full 'Acta Crystallographica Section E'
_journal_page_first o841
_journal_page_last o842
_journal_paper_doi 10.1107/S160053680600300X
_journal_volume 62
_journal_year 2006
_chemical_formula_iupac 'C14 H10 O4 S2, 2C3 H7 N O'
_chemical_formula_moiety 'C14 H10 O4 S2, 2C3 H7 N O'
_chemical_formula_sum 'C20 H24 N2 O6 S2'
_chemical_formula_weight 452.53
_chemical_melting_point 410.0(10)
_chemical_name_common
;
2,2'-Dithiodisalicylic acid dimethylformamide disolvate
;
_chemical_name_systematic
;
2,2'-Dithiodisalicylic acid dimethylformamide disolvate
;
_space_group_IT_number 2
_symmetry_cell_setting triclinic
_symmetry_space_group_name_Hall '-P 1'
_symmetry_space_group_name_H-M 'P -1'
_atom_sites_solution_hydrogens geom
_atom_sites_solution_primary direct
_atom_sites_solution_secondary difmap
_audit_creation_method SHELXL-97
_cell_angle_alpha 83.486(7)
_cell_angle_beta 84.933(6)
_cell_angle_gamma 83.057(7)
_cell_formula_units_Z 2
_cell_length_a 7.554(3)
_cell_length_b 7.710(3)
_cell_length_c 20.046(8)
_cell_measurement_reflns_used 4617
_cell_measurement_temperature 293(2)
_cell_measurement_theta_max 25.1
_cell_measurement_theta_min 2.1
_cell_volume 1148.2(8)
_computing_cell_refinement 'SAINT (Bruker, 2002)'
_computing_data_collection 'SMART (Bruker, 2002)'
_computing_data_reduction SAINT
_computing_molecular_graphics 'SHELXTL (Sheldrick, 2000)'
_computing_publication_material SHELXTL
_computing_structure_refinement 'SHELXL97 (Sheldrick, 1997)'
_computing_structure_solution 'SHELXS97 (Sheldrick, 1997)'
_diffrn_ambient_temperature 293(2)
_diffrn_measured_fraction_theta_full 0.99
_diffrn_measured_fraction_theta_max 0.99
_diffrn_measurement_device_type 'Bruker SMART CCD area-detector'
_diffrn_measurement_method '\f and \w'
_diffrn_radiation_monochromator graphite
_diffrn_radiation_source 'fine-focus sealed tube'
_diffrn_radiation_type MoK\a
_diffrn_radiation_wavelength 0.71073
_diffrn_reflns_av_R_equivalents 0.020
_diffrn_reflns_av_sigmaI/netI 0.030
_diffrn_reflns_limit_h_max 9
_diffrn_reflns_limit_h_min -9
_diffrn_reflns_limit_k_max 9
_diffrn_reflns_limit_k_min -9
_diffrn_reflns_limit_l_max 23
_diffrn_reflns_limit_l_min -24
_diffrn_reflns_number 8419
_diffrn_reflns_theta_full 25.2
_diffrn_reflns_theta_max 25.2
_diffrn_reflns_theta_min 2.1
_diffrn_standards_decay_% 0
_diffrn_standards_interval_count 0
_diffrn_standards_interval_time 0
_diffrn_standards_number 0
_exptl_absorpt_coefficient_mu 0.269
_exptl_absorpt_correction_type none
_exptl_crystal_colour brown
_exptl_crystal_density_diffrn 1.309
_exptl_crystal_density_method 'not measured'
_exptl_crystal_description prism
_exptl_crystal_F_000 476
_exptl_crystal_size_max 0.28
_exptl_crystal_size_mid 0.22
_exptl_crystal_size_min 0.18
_refine_diff_density_max 0.47
_refine_diff_density_min -0.13
_refine_ls_extinction_method none
_refine_ls_goodness_of_fit_ref 1.027
_refine_ls_hydrogen_treatment constr
_refine_ls_matrix_type full
_refine_ls_number_parameters 275
_refine_ls_number_reflns 4103
_refine_ls_number_restraints 0
_refine_ls_restrained_S_all 1.027
_refine_ls_R_factor_all 0.065
_refine_ls_R_factor_gt 0.045
_refine_ls_shift/su_max 0.002
_refine_ls_shift/su_mean 0.000
_refine_ls_structure_factor_coef Fsqd
_refine_ls_weighting_details 'calc w=1/[\s^2^(Fo^2^)+(0.0692P)^2^+0.3654P] where P=(Fo^2^+2Fc^2^)/3'
_refine_ls_weighting_scheme calc
_refine_ls_wR_factor_gt 0.120
_refine_ls_wR_factor_ref 0.133
_reflns_number_gt 3085
_reflns_number_total 4103
_reflns_threshold_expression I>2\s(I)
_cod_data_source_file xu6078.cif
_cod_data_source_block I
_cod_depositor_comments
;
The following automatic conversions were performed:
'_symmetry_cell_setting' value 'Triclinic' changed to 'triclinic'
according to '/home/saulius/struct/CIF-dictionaries/cif_core.dic'
dictionary named 'cif_core.dic' version 2.4.1 from 2010-06-29.

Automatic conversion script
Id: cif_fix_enum 1527 2010-12-29 10:47:43Z saulius 

The following automatic conversions were performed:

'_chemical_melting_point' value '409--411' was changed to '410.0(10)'
- the average value was taken and precision was estimated.

Automatic conversion script
Id: cif_fix_values 1646 2011-03-28 12:23:43Z adriana 

The following automatic conversions were performed:

'_chemical_melting_point' value '409--411' was changed to '410.0(10)'
- the average value was taken and precision was
estimated.

'_symmetry_cell_setting' value 'Triclinic' changed to
'triclinic' according to
/home/saulius/struct/CIF-dictionaries/cif_core.dic dictionary named
'cif_core.dic' version 2.4.1 from 2010-06-29.

Automatic conversion script
Id: cif_fix_values 1715 2011-07-08 13:25:40Z adriana 
;
_cod_original_cell_volume 1148.1(8)
_cod_database_code 2208217
_cod_database_fobs_code 2208217

loop_
_symmetry_equiv_pos_as_xyz
'x, y, z'
'-x, -y, -z'

loop_
_atom_site_label
_atom_site_fract_x
_atom_site_fract_y
_atom_site_fract_z
_atom_site_U_iso_or_equiv
_atom_site_adp_type
_atom_site_calc_flag
_atom_site_refinement_flags
_atom_site_occupancy
_atom_site_type_symbol
S1 0.55494(9) 0.30509(8) 0.27805(3) 0.0569(2) Uani d . 1 S
S2 0.56883(8) 0.32781(9) 0.17529(3) 0.0524(2) Uani d . 1 S
N1 0.8517(4) -0.1218(4) 0.58705(13) 0.0842(8) Uani d . 1 N
N2 0.9288(3) 0.0813(3) -0.12538(10) 0.0584(5) Uani d . 1 N
O1 0.8061(4) 0.1648(5) 0.55465(13) 0.1217(10) Uani d . 1 O
O2 0.6306(3) 0.1490(3) -0.10636(9) 0.0706(5) Uani d . 1 O
O3 0.6111(3) 0.2443(3) 0.41015(10) 0.0807(6) Uani d . 1 O
O4 0.7084(4) 0.4275(3) 0.47101(11) 0.0971(8) Uani d . 1 O
H4D 0.7347 0.3461 0.5013 0.117 Uiso d R 1 H
O5 0.3823(2) 0.2445(3) -0.01627(9) 0.0712(6) Uani d . 1 O
H5D 0.4697 0.2195 -0.0480 0.085 Uiso d R 1 H
O6 0.6012(2) 0.2939(3) 0.04367(9) 0.0643(5) Uani d . 1 O
C1 0.7925(5) 0.0084(7) 0.54591(18) 0.0970(11) Uani d . 1 C
H1 0.7379 -0.0141 0.5085 0.116 Uiso calc R 1 H
C2 0.9295(6) -0.0965(6) 0.64718(19) 0.1145(14) Uani d . 1 C
H2A 0.9511 0.0241 0.6458 0.172 Uiso calc R 1 H
H2B 1.0406 -0.1708 0.6505 0.172 Uiso calc R 1 H
H2C 0.8492 -0.1257 0.6855 0.172 Uiso calc R 1 H
C3 0.8371(6) -0.3025(6) 0.5754(2) 0.1130(13) Uani d . 1 C
H3A 0.7878 -0.3036 0.5329 0.169 Uiso calc R 1 H
H3B 0.7603 -0.3548 0.6108 0.169 Uiso calc R 1 H
H3C 0.9535 -0.3681 0.5747 0.169 Uiso calc R 1 H
C4 0.7838(4) 0.1350(3) -0.08900(13) 0.0606(7) Uani d . 1 C
H4 0.7984 0.1649 -0.0463 0.073 Uiso calc R 1 H
C5 0.9173(5) 0.0343(4) -0.19222(15) 0.0795(9) Uani d . 1 C
H5A 0.7939 0.0363 -0.2007 0.119 Uiso calc R 1 H
H5B 0.9776 -0.0815 -0.1960 0.119 Uiso calc R 1 H
H5C 0.9727 0.1168 -0.2245 0.119 Uiso calc R 1 H
C6 1.1051(4) 0.0697(5) -0.10084(17) 0.0844(9) Uani d . 1 C
H6A 1.0949 0.1088 -0.0567 0.127 Uiso calc R 1 H
H6B 1.1781 0.1426 -0.1308 0.127 Uiso calc R 1 H
H6C 1.1590 -0.0499 -0.0987 0.127 Uiso calc R 1 H
C11 0.6438(4) 0.3885(4) 0.41714(13) 0.0620(7) Uani d . 1 C
C12 0.6145(4) 0.5404(3) 0.36529(13) 0.0568(6) Uani d . 1 C
C13 0.5725(3) 0.5197(3) 0.29997(12) 0.0488(6) Uani d . 1 C
C14 0.5459(3) 0.6658(3) 0.25371(13) 0.0564(6) Uani d . 1 C
H14 0.5176 0.6527 0.2105 0.068 Uiso calc R 1 H
C15 0.5611(4) 0.8311(4) 0.27136(16) 0.0720(8) Uani d . 1 C
H15 0.5433 0.9288 0.2399 0.086 Uiso calc R 1 H
C16 0.6024(5) 0.8518(4) 0.33509(18) 0.0916(11) Uani d . 1 C
H16 0.6126 0.9632 0.3469 0.110 Uiso calc R 1 H
C17 0.6283(5) 0.7083(4) 0.38099(17) 0.0843(10) Uani d . 1 C
H17 0.6560 0.7236 0.4241 0.101 Uiso calc R 1 H
C21 0.4434(3) 0.2941(3) 0.03704(12) 0.0502(6) Uani d . 1 C
C22 0.3029(3) 0.3543(3) 0.08821(12) 0.0468(5) Uani d . 1 C
C23 0.3428(3) 0.3782(3) 0.15285(12) 0.0442(5) Uani d . 1 C
C24 0.2073(3) 0.4402(3) 0.19802(13) 0.0529(6) Uani d . 1 C
H24 0.2331 0.4579 0.2411 0.063 Uiso calc R 1 H
C25 0.0334(3) 0.4760(4) 0.17951(16) 0.0653(7) Uani d . 1 C
H25 -0.0568 0.5171 0.2103 0.078 Uiso calc R 1 H
C26 -0.0075(3) 0.4513(4) 0.11580(15) 0.0677(8) Uani d . 1 C
H26 -0.1244 0.4762 0.1034 0.081 Uiso calc R 1 H
C27 0.1260(3) 0.3900(3) 0.07120(14) 0.0590(7) Uani d . 1 C
H27 0.0984 0.3716 0.0284 0.071 Uiso calc R 1 H

loop_
_atom_site_aniso_label
_atom_site_aniso_U_11
_atom_site_aniso_U_22
_atom_site_aniso_U_33
_atom_site_aniso_U_12
_atom_site_aniso_U_13
_atom_site_aniso_U_23
S1 0.0753(5) 0.0448(4) 0.0525(4) -0.0026(3) -0.0208(3) -0.0047(3)
S2 0.0447(3) 0.0612(4) 0.0526(4) 0.0020(3) -0.0130(3) -0.0131(3)
N1 0.0817(18) 0.118(2) 0.0533(15) -0.0104(16) -0.0137(13) -0.0068(15)
N2 0.0700(14) 0.0550(13) 0.0507(12) 0.0018(10) -0.0095(11) -0.0137(10)
O1 0.157(3) 0.133(3) 0.0736(17) -0.006(2) -0.0363(17) 0.0084(17)
O2 0.0674(12) 0.0932(15) 0.0531(11) -0.0020(10) -0.0146(9) -0.0152(10)
O3 0.1251(19) 0.0580(13) 0.0631(13) -0.0135(12) -0.0355(12) 0.0025(10)
O4 0.150(2) 0.0847(16) 0.0636(13) -0.0135(14) -0.0496(14) -0.0038(11)
O5 0.0556(11) 0.1059(16) 0.0574(11) -0.0067(10) -0.0150(9) -0.0256(11)
O6 0.0449(10) 0.0941(14) 0.0566(11) -0.0014(9) -0.0090(8) -0.0218(10)
C1 0.106(3) 0.131(4) 0.056(2) -0.014(3) -0.0188(18) -0.006(2)
C2 0.139(4) 0.134(4) 0.075(2) -0.008(3) -0.048(2) -0.005(2)
C3 0.118(3) 0.114(3) 0.111(3) -0.016(3) -0.012(3) -0.026(3)
C4 0.079(2) 0.0590(16) 0.0440(14) 0.0015(14) -0.0155(13) -0.0092(12)
C5 0.096(2) 0.086(2) 0.0595(18) -0.0055(17) -0.0033(16) -0.0280(16)
C6 0.072(2) 0.097(2) 0.084(2) 0.0132(17) -0.0220(17) -0.0215(18)
C11 0.0717(18) 0.0662(18) 0.0496(16) -0.0044(14) -0.0172(13) -0.0060(13)
C12 0.0650(16) 0.0511(15) 0.0570(15) -0.0077(12) -0.0147(12) -0.0076(12)
C13 0.0486(13) 0.0472(13) 0.0518(14) -0.0050(10) -0.0100(11) -0.0058(11)
C14 0.0617(16) 0.0519(15) 0.0561(15) -0.0078(12) -0.0114(12) -0.0015(12)
C15 0.091(2) 0.0479(16) 0.078(2) -0.0125(14) -0.0188(16) 0.0017(14)
C16 0.140(3) 0.0472(17) 0.096(3) -0.0210(18) -0.040(2) -0.0112(17)
C17 0.125(3) 0.0636(19) 0.072(2) -0.0138(18) -0.040(2) -0.0150(16)
C21 0.0484(14) 0.0541(15) 0.0491(14) -0.0051(11) -0.0119(11) -0.0035(11)
C22 0.0417(12) 0.0465(13) 0.0523(14) -0.0063(10) -0.0091(10) 0.0005(10)
C23 0.0411(12) 0.0396(12) 0.0517(14) -0.0054(9) -0.0065(10) -0.0013(10)
C24 0.0508(14) 0.0521(14) 0.0551(15) -0.0063(11) -0.0016(11) -0.0034(11)
C25 0.0450(14) 0.0655(17) 0.080(2) -0.0001(12) 0.0111(13) -0.0006(14)
C26 0.0411(14) 0.080(2) 0.079(2) -0.0017(13) -0.0102(13) 0.0045(16)
C27 0.0450(14) 0.0674(17) 0.0647(17) -0.0055(12) -0.0151(12) 0.0001(13)

loop_
_atom_type_symbol
_atom_type_description
_atom_type_scat_dispersion_real
_atom_type_scat_dispersion_imag
_atom_type_scat_source
C C 0.0033 0.0016 'International Tables Vol C Tables 4.2.6.8 and 6.1.1.4'
H H 0.0000 0.0000 'International Tables Vol C Tables 4.2.6.8 and 6.1.1.4'
N N 0.0061 0.0033 'International Tables Vol C Tables 4.2.6.8 and 6.1.1.4'
O O 0.0106 0.0060 'International Tables Vol C Tables 4.2.6.8 and 6.1.1.4'
S S 0.1246 0.1234 'International Tables Vol C Tables 4.2.6.8 and 6.1.1.4'

loop_
_geom_angle_atom_site_label_1
_geom_angle_atom_site_label_2
_geom_angle_atom_site_label_3
_geom_angle
_geom_angle_publ_flag
C13 S1 S2 105.55(9) y
C23 S2 S1 105.73(8) y
C1 N1 C2 121.9(4) ?
C1 N1 C3 121.3(3) ?
C2 N1 C3 116.8(3) ?
C4 N2 C5 120.4(2) ?
C4 N2 C6 121.9(2) ?
C5 N2 C6 117.6(2) ?
C11 O4 H4D 118.5 ?
C21 O5 H5D 112.1 ?
O1 C1 N1 122.2(4) ?
O1 C1 H1 118.9 ?
N1 C1 H1 118.9 ?
N1 C2 H2A 109.5 ?
N1 C2 H2B 109.5 ?
H2A C2 H2B 109.5 ?
N1 C2 H2C 109.5 ?
H2A C2 H2C 109.5 ?
H2B C2 H2C 109.5 ?
N1 C3 H3A 109.5 ?
N1 C3 H3B 109.5 ?
H3A C3 H3B 109.5 ?
N1 C3 H3C 109.5 ?
H3A C3 H3C 109.5 ?
H3B C3 H3C 109.5 ?
O2 C4 N2 125.7(2) ?
O2 C4 H4 117.2 ?
N2 C4 H4 117.2 ?
N2 C5 H5A 109.5 ?
N2 C5 H5B 109.5 ?
H5A C5 H5B 109.5 ?
N2 C5 H5C 109.5 ?
H5A C5 H5C 109.5 ?
H5B C5 H5C 109.5 ?
N2 C6 H6A 109.5 ?
N2 C6 H6B 109.5 ?
H6A C6 H6B 109.5 ?
N2 C6 H6C 109.5 ?
H6A C6 H6C 109.5 ?
H6B C6 H6C 109.5 ?
O3 C11 O4 123.2(3) ?
O3 C11 C12 123.1(2) ?
O4 C11 C12 113.7(3) ?
C17 C12 C13 118.3(2) ?
C17 C12 C11 119.7(2) ?
C13 C12 C11 122.0(2) ?
C14 C13 C12 119.6(2) ?
C14 C13 S1 121.03(19) ?
C12 C13 S1 119.38(18) ?
C15 C14 C13 120.3(3) ?
C15 C14 H14 119.8 ?
C13 C14 H14 119.8 ?
C16 C15 C14 120.3(3) ?
C16 C15 H15 119.9 ?
C14 C15 H15 119.9 ?
C17 C16 C15 119.7(3) ?
C17 C16 H16 120.2 ?
C15 C16 H16 120.2 ?
C16 C17 C12 121.9(3) ?
C16 C17 H17 119.1 ?
C12 C17 H17 119.1 ?
O6 C21 O5 123.2(2) ?
O6 C21 C22 122.4(2) ?
O5 C21 C22 114.4(2) ?
C23 C22 C27 119.0(2) ?
C23 C22 C21 121.7(2) ?
C27 C22 C21 119.3(2) ?
C24 C23 C22 119.3(2) ?
C24 C23 S2 121.67(19) ?
C22 C23 S2 119.02(17) ?
C23 C24 C25 120.4(2) ?
C23 C24 H24 119.8 ?
C25 C24 H24 119.8 ?
C26 C25 C24 120.7(2) ?
C26 C25 H25 119.7 ?
C24 C25 H25 119.7 ?
C27 C26 C25 119.0(2) ?
C27 C26 H26 120.5 ?
C25 C26 H26 120.5 ?
C26 C27 C22 121.6(3) ?
C26 C27 H27 119.2 ?
C22 C27 H27 119.2 ?

loop_
_geom_bond_atom_site_label_1
_geom_bond_atom_site_label_2
_geom_bond_distance
_geom_bond_publ_flag
S1 S2 2.0419(12) y
S1 C13 1.783(2) y
S2 C23 1.790(2) y
N1 C1 1.287(5) ?
N1 C2 1.429(4) ?
N1 C3 1.457(5) ?
N2 C4 1.312(3) ?
N2 C5 1.440(3) ?
N2 C6 1.449(4) ?
O1 C1 1.255(5) ?
O2 C4 1.226(3) ?
O3 C11 1.194(3) ?
O4 C11 1.302(3) ?
O4 H4D 0.8405 ?
O5 C21 1.313(3) ?
O5 H5D 0.8943 ?
O6 C21 1.211(3) ?
C1 H1 0.9300 ?
C2 H2A 0.9600 ?
C2 H2B 0.9600 ?
C2 H2C 0.9600 ?
C3 H3A 0.9600 ?
C3 H3B 0.9600 ?
C3 H3C 0.9600 ?
C4 H4 0.9300 ?
C5 H5A 0.9600 ?
C5 H5B 0.9600 ?
C5 H5C 0.9600 ?
C6 H6A 0.9600 ?
C6 H6B 0.9600 ?
C6 H6C 0.9600 ?
C11 C12 1.484(4) ?
C12 C17 1.384(4) ?
C12 C13 1.405(3) ?
C13 C14 1.382(3) ?
C14 C15 1.382(4) ?
C14 H14 0.9300 ?
C15 C16 1.372(4) ?
C15 H15 0.9300 ?
C16 C17 1.363(4) ?
C16 H16 0.9300 ?
C17 H17 0.9300 ?
C21 C22 1.480(3) ?
C22 C23 1.393(3) ?
C22 C27 1.396(3) ?
C23 C24 1.383(3) ?
C24 C25 1.383(4) ?
C24 H24 0.9300 ?
C25 C26 1.379(4) ?
C25 H25 0.9300 ?
C26 C27 1.364(4) ?
C26 H26 0.9300 ?
C27 H27 0.9300 ?

loop_
_geom_hbond_atom_site_label_D
_geom_hbond_atom_site_label_H
_geom_hbond_atom_site_label_A
_geom_hbond_distance_DH
_geom_hbond_distance_HA
_geom_hbond_distance_DA
_geom_hbond_angle_DHA
_geom_hbond_publ_flag
O4 H4D O1 0.84 1.72 2.558(4) 172 y
O5 H5D O2 0.89 1.70 2.587(3) 174 y

loop_
_geom_torsion_atom_site_label_1
_geom_torsion_atom_site_label_2
_geom_torsion_atom_site_label_3
_geom_torsion_atom_site_label_4
_geom_torsion
C13 S1 S2 C23 -90.42(11)
C2 N1 C1 O1 3.0(6)
C3 N1 C1 O1 -179.0(4)
C5 N2 C4 O2 0.6(4)
C6 N2 C4 O2 179.6(3)
O3 C11 C12 C17 169.7(3)
O4 C11 C12 C17 -10.2(4)
O3 C11 C12 C13 -10.2(4)
O4 C11 C12 C13 169.9(3)
C17 C12 C13 C14 -0.2(4)
C11 C12 C13 C14 179.7(2)
C17 C12 C13 S1 179.7(2)
C11 C12 C13 S1 -0.4(4)
S2 S1 C13 C14 16.5(2)
S2 S1 C13 C12 -163.34(19)
C12 C13 C14 C15 0.3(4)
S1 C13 C14 C15 -179.6(2)
C13 C14 C15 C16 -0.2(5)
C14 C15 C16 C17 0.0(5)
C15 C16 C17 C12 0.1(6)
C13 C12 C17 C16 0.0(5)
C11 C12 C17 C16 -179.9(3)
O6 C21 C22 C23 -14.0(4)
O5 C21 C22 C23 167.1(2)
O6 C21 C22 C27 165.2(2)
O5 C21 C22 C27 -13.7(3)
C27 C22 C23 C24 -1.4(3)
C21 C22 C23 C24 177.9(2)
C27 C22 C23 S2 178.66(18)
C21 C22 C23 S2 -2.1(3)
S1 S2 C23 C24 17.6(2)
S1 S2 C23 C22 -162.43(17)
C22 C23 C24 C25 0.8(4)
S2 C23 C24 C25 -179.22(19)
C23 C24 C25 C26 -0.3(4)
C24 C25 C26 C27 0.4(4)
C25 C26 C27 C22 -1.0(4)
C23 C22 C27 C26 1.5(4)
C21 C22 C27 C26 -177.8(2)

loop_
_cod_related_entry_id
_cod_related_entry_database
_cod_related_entry_code
1 ChemSpider 21126452
